data_4102222
loop_
_publ_author_name
'David A. Addy'
'Glesni A. Pierce'
'Dragoslav Vidovic'
'Dibyendu Mallick'
'Eluvathingal D. Jemmis'
'Jose M. Goicoechea'
'Simon Aldridge'

_publ_contact_author 'Simon Aldridge'
_publ_contact_author_email simon.aldridge@chem.ox.ac.uk
_publ_section_title
;
 Generation of Cationic Two-Coordinate Group-13 Ligand Systems by
 Spontaneous Halide Ejection: Remarkably Nucleophile-Resistant
 (Dimethylamino)borylene Complexes
;
_journal_name_full 'Journal of the American Chemical Society'
_journal_page_first 4586
_journal_page_last 4588
_journal_paper_doi 10.1021/ja101192e
_journal_volume 132
_journal_year 2010
_chemical_formula_moiety 'C80.00 H83.00 B4 Cl16 F1.00 Fe2 N2 P4.00'
_chemical_formula_sum 'C80 H83 B4 Cl16 F Fe2 N2 P4'
_chemical_formula_weight 1937.63
_space_group_IT_number 2
_symmetry_cell_setting triclinic
_symmetry_space_group_name_Hall '-P 1'
_symmetry_space_group_name_H-M 'P -1'
_atom_sites_solution_hydrogens geom
_atom_sites_solution_primary direct
_audit_creation_date 09-12-16
_audit_creation_method CRYSTALS_ver_12.86
_cell_angle_alpha 76.5761(5)
_cell_angle_beta 76.9145(5)
_cell_angle_gamma 80.9145(5)
_cell_formula_units_Z 2
_cell_length_a 13.65660(10)
_cell_length_b 14.8733(2)
_cell_length_c 23.5763(3)
_cell_measurement_reflns_used 17498
_cell_measurement_temperature 150
_cell_measurement_theta_max 27
_cell_measurement_theta_min 5
_cell_volume 4508.87(9)
_computing_cell_refinement 'DENZO/SCALEPACK (Otwinowski & Minor, 1997)'
_computing_data_collection 'COLLECT (Nonius, 1997-2001).'
_computing_data_reduction 'DENZO/SCALEPACK (Otwinowski & Minor, 1997)'
_computing_molecular_graphics 'CAMERON (Watkin et al., 1996)'
_computing_publication_material 'CRYSTALS (Betteridge et al., 2003)'
_computing_structure_refinement 'CRYSTALS (Betteridge et al., 2003)'
_computing_structure_solution 'SIR92 (Altomare et al., 1994)'
_diffrn_ambient_temperature 150
_diffrn_measured_fraction_theta_full 0.990
_diffrn_measured_fraction_theta_max 0.985
_diffrn_measurement_device 'Nonius KappaCCD'
_diffrn_measurement_device_type Area
_diffrn_measurement_method \w
_diffrn_radiation_monochromator graphite
_diffrn_radiation_type 'Mo K\a'
_diffrn_radiation_wavelength 0.71073
_diffrn_reflns_av_R_equivalents 0.042
_diffrn_reflns_limit_h_max 17
_diffrn_reflns_limit_h_min -17
_diffrn_reflns_limit_k_max 18
_diffrn_reflns_limit_k_min -19
_diffrn_reflns_limit_l_max 30
_diffrn_reflns_limit_l_min -30
_diffrn_reflns_number 61514
_diffrn_reflns_theta_full 26.582
_diffrn_reflns_theta_max 27.404
_diffrn_reflns_theta_min 5.089
_diffrn_standards_number 0
_exptl_absorpt_coefficient_mu 0.912
_exptl_absorpt_correction_T_max 0.95
_exptl_absorpt_correction_T_min 0.90
_exptl_absorpt_correction_type multi-scan
_exptl_absorpt_process_details 'DENZO/SCALEPACK (Otwinowski & Minor, 1997)'
_exptl_crystal_colour pale_orange
_exptl_crystal_density_diffrn 1.427
_exptl_crystal_density_method 'not measured'
_exptl_crystal_description plate
_exptl_crystal_F_000 1980.007
_exptl_crystal_size_max 0.24
_exptl_crystal_size_mid 0.18
_exptl_crystal_size_min 0.06
_refine_diff_density_max 1.64
_refine_diff_density_min -1.19
_refine_ls_extinction_method None
_refine_ls_goodness_of_fit_ref 0.9206
_refine_ls_hydrogen_treatment constr
_refine_ls_matrix_type full
_refine_ls_number_parameters 1061
_refine_ls_number_reflns 18487
_refine_ls_number_restraints 457
_refine_ls_R_factor_all 0.0720
_refine_ls_R_factor_gt 0.0551
_refine_ls_shift/su_max 0.003515
_refine_ls_structure_factor_coef Fsqd
_refine_ls_weighting_details
;
 Method, part 1, Chebychev polynomial, (Watkin, 1994, Prince, 1982) 
 [weight] = 1.0/[A~0~*T~0~(x)+A~1~*T~1~(x) ... +A~n-1~]*T~n-1~(x)] 
 where A~i~ are the Chebychev coefficients listed below and x= Fcalc/Fmax 
 Method = Robust Weighting (Prince, 1982) 
 W = [weight] * [1-(deltaF/6*sigmaF)^2^]^2^ 
 A~i~ are: 
 23.0 33.8 16.1 3.99 
;
_refine_ls_weighting_scheme calc
_refine_ls_wR_factor_all 0.1459
_refine_ls_wR_factor_gt 0.1295
_refine_ls_wR_factor_ref 0.1459
_reflns_limit_h_max 17
_reflns_limit_h_min -17
_reflns_limit_k_max 19
_reflns_limit_k_min -18
_reflns_limit_l_max 30
_reflns_limit_l_min 0
_reflns_number_gt 14571
_reflns_number_total 20220
_reflns_threshold_expression I>2.0\s(I)
_oxford_diffrn_Wilson_B_factor 2.84
_oxford_diffrn_Wilson_scale 18.18
_oxford_refine_ls_r_factor_ref 0.0720
_oxford_refine_ls_scale 0.24994(13)
_oxford_reflns_number_all 18487
_oxford_reflns_threshold_expression_ref I>-3.0\s(I)
_oxford_structure_analysis_title 089dadv09
_cod_data_source_file ja101192e_si_001_1.cif
_cod_data_source_block 4a1
_cod_original_sg_symbol_H-M 'P -1 '
_cod_original_formula_sum 'C80.00 H83.00 B4 Cl16 F1.00 Fe2 N2 P4.00'
_cod_database_code 4102222

loop_
_symmetry_equiv_pos_as_xyz
x,y,z
-x,-y,-z

loop_
_atom_site_label
_atom_site_type_symbol
_atom_site_fract_x
_atom_site_fract_y
_atom_site_fract_z
_atom_site_U_iso_or_equiv
_atom_site_occupancy
_atom_site_adp_type
_atom_site_refinement_flags_posn
_atom_site_refinement_flags_occupancy
_atom_site_disorder_assembly
_atom_site_disorder_group
Fe1 Fe 0.37561(4) 0.10217(3) 0.18564(2) 0.0314 1.0000 Uani . . . .
P2 P 0.25389(8) 0.17086(7) 0.24208(4) 0.0379 1.0000 Uani D . . .
C3 C 0.1248(3) 0.1421(3) 0.25474(17) 0.0587 1.0000 Uani D . . .
C4 C 0.2683(3) 0.1640(3) 0.31814(17) 0.0513 1.0000 Uani D . . .
C5 C 0.2478(2) 0.2962(2) 0.21095(16) 0.0467 1.0000 Uani D . . .
C6 C 0.3561(3) 0.32325(18) 0.19579(16) 0.0491 1.0000 Uani D . . .
P7 P 0.44731(8) 0.22700(6) 0.17067(5) 0.0383 1.0000 Uani D . . .
C8 C 0.5481(3) 0.2198(3) 0.21167(19) 0.0587 1.0000 Uani D . . .
C9 C 0.5088(3) 0.2791(3) 0.0959(2) 0.0623 1.0000 Uani D . . .
C10 C 0.3546(4) -0.0362(3) 0.1920(2) 0.0544 1.0000 Uani . . . .
C11 C 0.4389(4) -0.0123(3) 0.1469(2) 0.0515 1.0000 Uani . . . .
C12 C 0.5099(4) 0.0136(3) 0.1734(2) 0.0476 1.0000 Uani . . . .
C13 C 0.4706(3) 0.0044(3) 0.2354(2) 0.0436 1.0000 Uani . . . .
C14 C 0.3738(4) -0.0263(3) 0.2473(2) 0.0480 1.0000 Uani . . . .
B15 B 0.3187(4) 0.1518(3) 0.1217(2) 0.0405 1.0000 Uani . . . .
N16 N 0.2808(3) 0.1849(3) 0.07170(16) 0.0497 1.0000 Uani . . . .
C17 C 0.1721(4) 0.2063(4) 0.0724(3) 0.0669 1.0000 Uani . . . .
C18 C 0.3454(5) 0.2049(4) 0.0126(2) 0.0747 1.0000 Uani . . . .
Cl19 Cl 0.31138(7) 0.56277(7) 0.83896(5) 0.0446 1.0000 Uani . . . .
C20 C 0.3782(3) 0.4522(3) 0.84287(16) 0.0322 1.0000 Uani . . . .
C21 C 0.3253(3) 0.3781(3) 0.84817(16) 0.0361 1.0000 Uani . . . .
C22 C 0.3807(3) 0.2916(3) 0.84959(16) 0.0338 1.0000 Uani . . . .
Cl23 Cl 0.31704(8) 0.19574(8) 0.85492(6) 0.0509 1.0000 Uani . . . .
C24 C 0.4849(3) 0.2786(2) 0.84665(16) 0.0318 1.0000 Uani . . . .
C26 C 0.4820(3) 0.4412(2) 0.84015(15) 0.0300 1.0000 Uani . . . .
B27 B 0.6625(3) 0.3424(3) 0.83197(17) 0.0278 1.0000 Uani . . . .
C28 C 0.7038(3) 0.4095(2) 0.86638(15) 0.0285 1.0000 Uani . . . .
C29 C 0.8013(3) 0.4369(2) 0.84663(17) 0.0346 1.0000 Uani . . . .
C30 C 0.8383(3) 0.4885(3) 0.87776(18) 0.0384 1.0000 Uani . . . .
Cl31 Cl 0.95863(9) 0.52399(9) 0.85150(6) 0.0609 1.0000 Uani . . . .
C31 C 0.5387(3) 0.3534(2) 0.84245(15) 0.0290 1.0000 Uani . . . .
C32 C 0.7834(3) 0.5144(3) 0.92918(17) 0.0383 1.0000 Uani . . . .
C33 C 0.6887(3) 0.4851(3) 0.94974(16) 0.0362 1.0000 Uani . . . .
C34 C 0.6483(3) 0.4339(2) 0.91967(15) 0.0311 1.0000 Uani . . . .
Cl35 Cl 0.61900(9) 0.51413(8) 1.01633(4) 0.0503 1.0000 Uani . . . .
C36 C 0.6998(2) 0.3680(2) 0.75969(15) 0.0288 1.0000 Uani . . . .
C37 C 0.6987(3) 0.3035(2) 0.72474(16) 0.0316 1.0000 Uani . . . .
C38 C 0.7212(3) 0.3269(3) 0.66284(17) 0.0348 1.0000 Uani . . . .
Cl39 Cl 0.72145(8) 0.24259(8) 0.62215(5) 0.0493 1.0000 Uani . . . .
C40 C 0.7444(3) 0.4148(3) 0.63215(17) 0.0392 1.0000 Uani . . . .
C41 C 0.7448(3) 0.4783(3) 0.66662(16) 0.0356 1.0000 Uani . . . .
C42 C 0.7239(3) 0.4570(2) 0.72810(16) 0.0323 1.0000 Uani . . . .
Cl43 Cl 0.77361(9) 0.59087(8) 0.63029(5) 0.0520 1.0000 Uani . . . .
C44 C 0.7090(3) 0.2372(2) 0.86108(16) 0.0301 1.0000 Uani . . . .
C45 C 0.8007(3) 0.1933(2) 0.83426(17) 0.0328 1.0000 Uani . . . .
C46 C 0.8401(3) 0.1069(3) 0.8615(2) 0.0396 1.0000 Uani . . . .
Cl47 Cl 0.95278(9) 0.05319(8) 0.82493(6) 0.0597 1.0000 Uani . . . .
C48 C 0.7935(3) 0.0596(3) 0.9160(2) 0.0451 1.0000 Uani . . . .
C49 C 0.7034(3) 0.1035(3) 0.94312(19) 0.0437 1.0000 Uani . . . .
C50 C 0.6620(3) 0.1900(3) 0.91677(18) 0.0370 1.0000 Uani . . . .
Cl51 Cl 0.64100(12) 0.04615(9) 1.01206(6) 0.0702 1.0000 Uani . . . .
Fe101 Fe 0.80873(4) 0.59826(4) 0.38957(2) 0.0304 1.0000 Uani . . . .
C110 C 0.7143(3) 0.5240(3) 0.46231(18) 0.0416 1.0000 Uani . . . .
C111 C 0.7303(3) 0.6076(3) 0.47589(17) 0.0417 1.0000 Uani . . . .
C112 C 0.8347(4) 0.6064(4) 0.47225(19) 0.0517 1.0000 Uani . . . .
C113 C 0.8837(4) 0.5212(4) 0.4570(2) 0.0546 1.0000 Uani . . . .
C114 C 0.8095(4) 0.4712(3) 0.45045(19) 0.0495 1.0000 Uani . . . .
B115 B 0.7022(3) 0.6537(3) 0.35563(18) 0.0325 1.0000 Uani . . . .
N116 N 0.6178(2) 0.6889(2) 0.33281(14) 0.0382 1.0000 Uani . . . .
C117 C 0.5532(3) 0.6281(3) 0.3212(2) 0.0493 1.0000 Uani . . . .
C118 C 0.5799(4) 0.7879(3) 0.3211(3) 0.0599 1.0000 Uani . . . .
Cl119 Cl 0.41831(7) -0.04200(6) 0.40341(4) 0.0361 1.0000 Uani . . . .
C120 C 0.5307(2) -0.0372(2) 0.42576(15) 0.0274 1.0000 Uani . . . .
C121 C 0.5604(3) -0.1076(2) 0.47039(15) 0.0296 1.0000 Uani . . . .
C122 C 0.6488(3) -0.1010(2) 0.48752(15) 0.0293 1.0000 Uani . . . .
Cl123 Cl 0.68735(8) -0.18752(6) 0.54477(4) 0.0420 1.0000 Uani . . . .
C124 C 0.7079(3) -0.0290(2) 0.46084(15) 0.0285 1.0000 Uani . . . .
C125 C 0.6794(2) 0.0418(2) 0.41507(15) 0.0262 1.0000 Uani . . . .
C126 C 0.5878(3) 0.0364(2) 0.39884(15) 0.0281 1.0000 Uani . . . .
B127 B 0.7458(3) 0.1286(2) 0.37984(17) 0.0258 1.0000 Uani . . . .
C128 C 0.6702(2) 0.2231(2) 0.39052(15) 0.0253 1.0000 Uani . . . .
C129 C 0.6232(3) 0.2799(2) 0.34592(15) 0.0278 1.0000 Uani . . . .
C130 C 0.5519(3) 0.3545(2) 0.35746(15) 0.0303 1.0000 Uani . . . .
Cl131 Cl 0.49460(8) 0.42152(7) 0.30010(4) 0.0442 1.0000 Uani . . . .
C132 C 0.5241(3) 0.3775(2) 0.41307(16) 0.0309 1.0000 Uani . . . .
C133 C 0.5716(3) 0.3214(2) 0.45727(15) 0.0295 1.0000 Uani . . . .
C134 C 0.6418(3) 0.2457(2) 0.44741(15) 0.0281 1.0000 Uani . . . .
Cl135 Cl 0.53726(7) 0.34596(7) 0.52873(4) 0.0402 1.0000 Uani . . . .
C136 C 0.7793(2) 0.1276(2) 0.30872(15) 0.0263 1.0000 Uani . . . .
C137 C 0.7606(3) 0.0588(2) 0.28170(16) 0.0306 1.0000 Uani . . . .
C138 C 0.7957(3) 0.0610(3) 0.22170(18) 0.0366 1.0000 Uani . . . .
Cl139 Cl 0.77060(9) -0.02841(9) 0.19149(6) 0.0568 1.0000 Uani . . . .
C140 C 0.8490(3) 0.1304(3) 0.18471(17) 0.0391 1.0000 Uani . . . .
C141 C 0.8669(3) 0.1989(3) 0.21061(17) 0.0355 1.0000 Uani . . . .
C142 C 0.8344(3) 0.1980(2) 0.27096(16) 0.0318 1.0000 Uani . . . .
Cl143 Cl 0.93353(9) 0.28958(8) 0.16620(5) 0.0556 1.0000 Uani . . . .
C144 C 0.8525(2) 0.1210(2) 0.40265(15) 0.0271 1.0000 Uani . . . .
C145 C 0.9246(3) 0.0437(2) 0.39575(16) 0.0317 1.0000 Uani . . . .
C146 C 1.0177(3) 0.0360(2) 0.41188(17) 0.0334 1.0000 Uani . . . .
Cl147 Cl 1.10485(8) -0.06111(7) 0.40080(6) 0.0508 1.0000 Uani . . . .
C148 C 1.0452(3) 0.1031(3) 0.43505(17) 0.0360 1.0000 Uani . . . .
C149 C 0.9754(3) 0.1798(3) 0.44090(18) 0.0365 1.0000 Uani . . . .
C150 C 0.8810(3) 0.1900(2) 0.42549(16) 0.0314 1.0000 Uani . . . .
Cl151 Cl 1.00719(9) 0.26870(8) 0.46845(7) 0.0590 1.0000 Uani . . . .
F301 F 1.2188(6) 0.8219(6) -0.0516(3) 0.084(2) 0.404(6) Uiso D P 1 1
C302 C 1.1352(6) 0.8259(5) -0.0113(3) 0.084(2) 0.404(6) Uiso D P 1 1
C303 C 1.1250(6) 0.7536(5) 0.0379(3) 0.084(2) 0.404(6) Uiso D P 1 1
C304 C 1.0385(7) 0.7543(6) 0.0820(3) 0.084(2) 0.404(6) Uiso D P 1 1
C305 C 0.9621(6) 0.8269(7) 0.0766(4) 0.084(2) 0.404(6) Uiso D P 1 1
C306 C 0.9733(6) 0.9003(6) 0.0280(4) 0.084(2) 0.404(6) Uiso D P 1 1
C307 C 1.0597(6) 0.8995(5) -0.0161(4) 0.084(2) 0.404(6) Uiso D P 1 1
F401 F 1.0857(8) 0.5316(7) -0.0408(4) 0.044(3) 0.172(6) Uiso D P 1 2
C402 C 1.0217(7) 0.5888(6) -0.0129(4) 0.044(3) 0.172(6) Uiso D P 1 2
C403 C 1.0475(8) 0.6775(7) -0.0195(4) 0.044(3) 0.172(6) Uiso D P 1 2
C404 C 0.9826(10) 0.7411(6) 0.0098(5) 0.044(3) 0.172(6) Uiso D P 1 2
C405 C 0.8928(9) 0.7152(9) 0.0467(5) 0.044(3) 0.172(6) Uiso D P 1 2
C406 C 0.8676(7) 0.6261(9) 0.0539(4) 0.044(3) 0.172(6) Uiso D P 1 2
C407 C 0.9328(7) 0.5624(7) 0.0248(4) 0.044(3) 0.172(6) Uiso D P 1 2
F501 F 0.8903(6) 0.6036(5) 0.0378(3) 0.0818(19) 0.424(7) Uiso D P 1 3
C502 C 0.9665(5) 0.6533(5) 0.0288(3) 0.0818(19) 0.424(7) Uiso D P 1 3
C503 C 1.0521(6) 0.6326(5) -0.0124(3) 0.0818(19) 0.424(7) Uiso D P 1 3
C504 C 1.1348(5) 0.6823(6) -0.0234(4) 0.0818(19) 0.424(7) Uiso D P 1 3
C505 C 1.1319(6) 0.7522(6) 0.0074(4) 0.0818(19) 0.424(7) Uiso D P 1 3
C506 C 1.0470(7) 0.7717(5) 0.0494(4) 0.0818(19) 0.424(7) Uiso D P 1 3
C507 C 0.9643(6) 0.7221(5) 0.0604(3) 0.0818(19) 0.424(7) Uiso D P 1 3
P102 P 0.8692(4) 0.5383(4) 0.3117(2) 0.0228 0.452(9) Uani D P 2 1
C103 C 0.7881(10) 0.4797(8) 0.2838(5) 0.0304 0.452(9) Uani D P 2 1
C104 C 0.9779(7) 0.4491(8) 0.3181(6) 0.0400 0.452(9) Uani D P 2 1
C105 C 0.9213(6) 0.6282(6) 0.2470(3) 0.0470 0.452(9) Uani D P 2 1
C106 C 0.8928(7) 0.7227(5) 0.2649(3) 0.0437 0.452(9) Uani D P 2 1
P107 P 0.8904(6) 0.7094(4) 0.3444(3) 0.0366 0.452(9) Uani D P 2 1
C108 C 1.0238(8) 0.7039(9) 0.3466(5) 0.0497 0.452(9) Uani D P 2 1
C109 C 0.8440(8) 0.8247(7) 0.3593(4) 0.0447 0.452(9) Uani D P 2 1
P202 P 0.8680(5) 0.5367(4) 0.3138(3) 0.0444 0.548(9) Uani D P 2 2
C203 C 0.7984(11) 0.4592(7) 0.2928(6) 0.0526 0.548(9) Uani D P 2 2
C204 C 0.9921(8) 0.4689(8) 0.3118(7) 0.0539 0.548(9) Uani D P 2 2
C205 C 0.8912(6) 0.6321(5) 0.2479(3) 0.0440 0.548(9) Uani D P 2 2
C206 C 0.9486(5) 0.6998(5) 0.2631(3) 0.0555 0.548(9) Uani D P 2 2
P207 P 0.8985(5) 0.7139(4) 0.3399(2) 0.0394 0.548(9) Uani D P 2 2
C208 C 1.0128(7) 0.7210(8) 0.3662(4) 0.0608 0.548(9) Uani D P 2 2
C209 C 0.8422(8) 0.8333(6) 0.3321(4) 0.0549 0.548(9) Uani D P 2 2
H31 H 0.1043 0.1529 0.2175 0.0872 1.0000 Uiso R . . .
H32 H 0.0819 0.1785 0.2809 0.0873 1.0000 Uiso R . . .
H33 H 0.1263 0.0763 0.2732 0.0868 1.0000 Uiso R . . .
H41 H 0.3336 0.1829 0.3162 0.0782 1.0000 Uiso R . . .
H42 H 0.2145 0.2064 0.3365 0.0777 1.0000 Uiso R . . .
H43 H 0.2633 0.1011 0.3401 0.0783 1.0000 Uiso R . . .
H51 H 0.2073 0.3293 0.2410 0.0572 1.0000 Uiso R . . .
H52 H 0.2187 0.3109 0.1750 0.0569 1.0000 Uiso R . . .
H62 H 0.3707 0.3377 0.2310 0.0593 1.0000 Uiso R . . .
H61 H 0.3617 0.3778 0.1631 0.0592 1.0000 Uiso R . . .
H81 H 0.6051 0.1801 0.1945 0.0892 1.0000 Uiso R . . .
H83 H 0.5685 0.2809 0.2076 0.0891 1.0000 Uiso R . . .
H82 H 0.5255 0.1921 0.2536 0.0890 1.0000 Uiso R . . .
H91 H 0.5608 0.2334 0.0801 0.0962 1.0000 Uiso R . . .
H92 H 0.5400 0.3324 0.0972 0.0959 1.0000 Uiso R . . .
H93 H 0.4570 0.2985 0.0712 0.0960 1.0000 Uiso R . . .
H101 H 0.2915 -0.0539 0.1860 0.0665 1.0000 Uiso R . . .
H111 H 0.4473 -0.0148 0.1045 0.0621 1.0000 Uiso R . . .
H121 H 0.5759 0.0356 0.1521 0.0594 1.0000 Uiso R . . .
H131 H 0.5049 0.0168 0.2651 0.0532 1.0000 Uiso R . . .
H141 H 0.3283 -0.0373 0.2857 0.0583 1.0000 Uiso R . . .
H172 H 0.1527 0.1809 0.0426 0.1040 1.0000 Uiso R . . .
H171 H 0.1526 0.2732 0.0640 0.1042 1.0000 Uiso R . . .
H173 H 0.1329 0.1808 0.1111 0.1041 1.0000 Uiso R . . .
H182 H 0.3326 0.2693 -0.0059 0.1160 1.0000 Uiso R . . .
H181 H 0.4158 0.1925 0.0172 0.1161 1.0000 Uiso R . . .
H183 H 0.3333 0.1651 -0.0119 0.1160 1.0000 Uiso R . . .
H211 H 0.2544 0.3859 0.8504 0.0448 1.0000 Uiso R . . .
H241 H 0.5197 0.2185 0.8476 0.0391 1.0000 Uiso R . . .
H261 H 0.5163 0.4927 0.8368 0.0375 1.0000 Uiso R . . .
H291 H 0.8433 0.4199 0.8118 0.0422 1.0000 Uiso R . . .
H321 H 0.8104 0.5497 0.9492 0.0461 1.0000 Uiso R . . .
H341 H 0.5811 0.4161 0.9355 0.0382 1.0000 Uiso R . . .
H371 H 0.6812 0.2440 0.7430 0.0389 1.0000 Uiso R . . .
H401 H 0.7579 0.4304 0.5903 0.0474 1.0000 Uiso R . . .
H421 H 0.7252 0.5035 0.7489 0.0396 1.0000 Uiso R . . .
H451 H 0.8362 0.2231 0.7970 0.0391 1.0000 Uiso R . . .
H481 H 0.8194 0.0014 0.9337 0.0544 1.0000 Uiso R . . .
H501 H 0.6019 0.2175 0.9366 0.0465 1.0000 Uiso R . . .
H1101 H 0.6464 0.5068 0.4608 0.0516 1.0000 Uiso R . . .
H1111 H 0.6759 0.6581 0.4863 0.0525 1.0000 Uiso R . . .
H1121 H 0.8681 0.6556 0.4800 0.0631 1.0000 Uiso R . . .
H1131 H 0.9563 0.5021 0.4518 0.0653 1.0000 Uiso R . . .
H1141 H 0.8227 0.4092 0.4395 0.0610 1.0000 Uiso R . . .
H1171 H 0.4839 0.6385 0.3435 0.0760 1.0000 Uiso R . . .
H1173 H 0.5810 0.5629 0.3333 0.0761 1.0000 Uiso R . . .
H1172 H 0.5538 0.6415 0.2791 0.0763 1.0000 Uiso R . . .
H1181 H 0.5105 0.7970 0.3439 0.0960 1.0000 Uiso R . . .
H1183 H 0.6268 0.8207 0.3339 0.0963 1.0000 Uiso R . . .
H1182 H 0.5797 0.8101 0.2783 0.0963 1.0000 Uiso R . . .
H1211 H 0.5233 -0.1568 0.4889 0.0364 1.0000 Uiso R . . .
H1241 H 0.7662 -0.0265 0.4739 0.0343 1.0000 Uiso R . . .
H1261 H 0.5635 0.0839 0.3686 0.0340 1.0000 Uiso R . . .
H1291 H 0.6399 0.2683 0.3076 0.0331 1.0000 Uiso R . . .
H1321 H 0.4766 0.4280 0.4207 0.0383 1.0000 Uiso R . . .
H1341 H 0.6724 0.2090 0.4791 0.0344 1.0000 Uiso R . . .
H1371 H 0.7243 0.0098 0.3047 0.0374 1.0000 Uiso R . . .
H1401 H 0.8734 0.1301 0.1445 0.0473 1.0000 Uiso R . . .
H1421 H 0.8494 0.2452 0.2873 0.0373 1.0000 Uiso R . . .
H1451 H 0.9099 -0.0036 0.3794 0.0393 1.0000 Uiso R . . .
H1481 H 1.1074 0.0974 0.4462 0.0434 1.0000 Uiso R . . .
H1501 H 0.8348 0.2444 0.4310 0.0379 1.0000 Uiso R . . .
H1031 H 0.7386 0.5258 0.2662 0.0490 0.452(9) Uiso R P 2 1
H1032 H 0.7527 0.4361 0.3161 0.0493 0.452(9) Uiso R P 2 1
H1033 H 0.8282 0.4470 0.2538 0.0491 0.452(9) Uiso R P 2 1
H1041 H 1.0314 0.4750 0.3274 0.0671 0.452(9) Uiso R P 2 1
H1042 H 0.9550 0.3989 0.3496 0.0669 0.452(9) Uiso R P 2 1
H1043 H 0.9989 0.4281 0.2810 0.0670 0.452(9) Uiso R P 2 1
H1052 H 0.9948 0.6149 0.2375 0.0632 0.452(9) Uiso R P 2 1
H1051 H 0.8920 0.6275 0.2128 0.0632 0.452(9) Uiso R P 2 1
H1061 H 0.9430 0.7641 0.2425 0.0582 0.452(9) Uiso R P 2 1
H1062 H 0.8261 0.7494 0.2562 0.0580 0.452(9) Uiso R P 2 1
H1082 H 1.0290 0.6899 0.3880 0.0762 0.452(9) Uiso R P 2 1
H1081 H 1.0472 0.7630 0.3265 0.0759 0.452(9) Uiso R P 2 1
H1083 H 1.0592 0.6557 0.3265 0.0759 0.452(9) Uiso R P 2 1
H1092 H 0.8559 0.8277 0.3973 0.0669 0.452(9) Uiso R P 2 1
H1091 H 0.8791 0.8717 0.3292 0.0672 0.452(9) Uiso R P 2 1
H1093 H 0.7716 0.8368 0.3599 0.0669 0.452(9) Uiso R P 2 1
H2032 H 0.7325 0.4915 0.2858 0.0692 0.548(9) Uiso R P 2 2
H2031 H 0.7897 0.4050 0.3248 0.0692 0.548(9) Uiso R P 2 2
H2033 H 0.8378 0.4405 0.2569 0.0690 0.548(9) Uiso R P 2 2
H2041 H 1.0387 0.5092 0.3146 0.0770 0.548(9) Uiso R P 2 2
H2043 H 0.9852 0.4180 0.3457 0.0770 0.548(9) Uiso R P 2 2
H2042 H 1.0115 0.4469 0.2750 0.0770 0.548(9) Uiso R P 2 2
H2051 H 0.9311 0.6071 0.2135 0.0532 0.548(9) Uiso R P 2 2
H2052 H 0.8265 0.6642 0.2388 0.0529 0.548(9) Uiso R P 2 2
H2061 H 1.0196 0.6738 0.2604 0.0658 0.548(9) Uiso R P 2 2
H2062 H 0.9440 0.7596 0.2360 0.0662 0.548(9) Uiso R P 2 2
H2082 H 0.9918 0.7415 0.4035 0.0869 0.548(9) Uiso R P 2 2
H2081 H 1.0528 0.7652 0.3373 0.0870 0.548(9) Uiso R P 2 2
H2083 H 1.0498 0.6604 0.3717 0.0871 0.548(9) Uiso R P 2 2
H2092 H 0.8128 0.8476 0.3711 0.0812 0.548(9) Uiso R P 2 2
H2091 H 0.8926 0.8750 0.3114 0.0810 0.548(9) Uiso R P 2 2
H2093 H 0.7886 0.8424 0.3092 0.0810 0.548(9) Uiso R P 2 2
H3031 H 1.1743 0.7032 0.0417 0.1061 0.404(6) Uiso R P 1 1
H3041 H 1.0289 0.7057 0.1148 0.1058 0.404(6) Uiso R P 1 1
H3051 H 0.9025 0.8272 0.1052 0.1063 0.404(6) Uiso R P 1 1
H3061 H 0.9255 0.9521 0.0252 0.1062 0.404(6) Uiso R P 1 1
H3071 H 1.0702 0.9488 -0.0480 0.1060 0.404(6) Uiso R P 1 1
H4031 H 1.1130 0.6901 -0.0395 0.0552 0.172(6) Uiso R P 1 2
H4041 H 1.0086 0.7938 0.0136 0.0551 0.172(6) Uiso R P 1 2
H4051 H 0.8532 0.7547 0.0710 0.0551 0.172(6) Uiso R P 1 2
H4061 H 0.8027 0.6138 0.0734 0.0551 0.172(6) Uiso R P 1 2
H4071 H 0.9092 0.5079 0.0240 0.0550 0.172(6) Uiso R P 1 2
H5031 H 1.0515 0.5863 -0.0316 0.0891 0.424(7) Uiso R P 1 3
H5041 H 1.1926 0.6684 -0.0518 0.0900 0.424(7) Uiso R P 1 3
H5051 H 1.1863 0.7853 -0.0005 0.0903 0.424(7) Uiso R P 1 3
H5061 H 1.0448 0.8165 0.0705 0.0902 0.424(7) Uiso R P 1 3
H5071 H 0.9085 0.7358 0.0903 0.0903 0.424(7) Uiso R P 1 3

loop_
_atom_site_aniso_label
_atom_site_aniso_U_11
_atom_site_aniso_U_22
_atom_site_aniso_U_33
_atom_site_aniso_U_23
_atom_site_aniso_U_13
_atom_site_aniso_U_12
Fe1 0.0387(3) 0.0235(2) 0.0332(3) -0.00394(19) -0.0126(2) -0.0015(2)
P2 0.0404(5) 0.0376(5) 0.0326(5) -0.0022(4) -0.0103(4) 0.0019(4)
C3 0.043(2) 0.074(3) 0.051(3) 0.001(2) -0.008(2) -0.005(2)
C4 0.055(3) 0.061(3) 0.035(2) -0.0122(19) -0.0100(18) 0.008(2)
C5 0.055(2) 0.0365(19) 0.045(2) -0.0076(17) -0.0128(18) 0.0090(17)
C6 0.060(2) 0.0301(18) 0.058(2) -0.0080(17) -0.019(2) 0.0032(17)
P7 0.0420(5) 0.0273(4) 0.0469(6) -0.0043(4) -0.0143(4) -0.0045(4)
C8 0.057(3) 0.040(2) 0.086(3) -0.007(2) -0.032(2) -0.009(2)
C9 0.068(3) 0.047(3) 0.063(3) 0.000(2) 0.000(2) -0.016(2)
C10 0.075(3) 0.0240(18) 0.074(3) -0.0054(19) -0.038(3) -0.0078(19)
C11 0.073(3) 0.033(2) 0.053(3) -0.0166(19) -0.020(2) 0.006(2)
C12 0.052(2) 0.0310(19) 0.058(3) -0.0126(18) -0.016(2) 0.0105(17)
C13 0.054(2) 0.0283(18) 0.050(2) -0.0028(16) -0.025(2) 0.0036(17)
C14 0.067(3) 0.0274(19) 0.048(2) 0.0045(17) -0.022(2) -0.0054(18)
B15 0.050(3) 0.033(2) 0.039(2) -0.0076(18) -0.012(2) -0.0029(19)
N16 0.069(2) 0.0418(19) 0.0412(19) -0.0061(15) -0.0235(18) 0.0014(17)
C17 0.075(4) 0.062(3) 0.072(3) -0.012(3) -0.044(3) 0.008(3)
C18 0.114(5) 0.070(4) 0.039(3) -0.004(2) -0.015(3) -0.017(3)
Cl19 0.0376(5) 0.0395(5) 0.0568(6) -0.0149(4) -0.0148(4) 0.0109(4)
C20 0.0342(18) 0.0335(18) 0.0296(17) -0.0095(14) -0.0095(14) 0.0038(14)
C21 0.0296(18) 0.045(2) 0.0345(19) -0.0125(16) -0.0073(14) 0.0008(15)
C22 0.0349(18) 0.0370(19) 0.0317(18) -0.0105(15) -0.0045(14) -0.0084(15)
Cl23 0.0433(5) 0.0465(6) 0.0690(7) -0.0184(5) -0.0101(5) -0.0149(4)
C24 0.0323(18) 0.0299(17) 0.0337(18) -0.0105(14) -0.0051(14) -0.0013(14)
C26 0.0291(17) 0.0296(17) 0.0308(17) -0.0064(13) -0.0063(13) -0.0010(13)
B27 0.0284(18) 0.0242(17) 0.0303(19) -0.0061(14) -0.0050(15) -0.0019(14)
C28 0.0320(17) 0.0220(15) 0.0294(16) -0.0029(12) -0.0058(13) -0.0006(13)
C29 0.0382(19) 0.0286(17) 0.0364(19) -0.0097(14) -0.0018(15) -0.0051(14)
C30 0.0348(19) 0.0358(19) 0.046(2) -0.0079(16) -0.0062(16) -0.0101(15)
Cl31 0.0498(6) 0.0700(8) 0.0709(8) -0.0338(6) 0.0076(5) -0.0295(6)
C31 0.0315(17) 0.0290(16) 0.0265(16) -0.0078(13) -0.0048(13) -0.0016(13)
C32 0.049(2) 0.0329(19) 0.0355(19) -0.0093(15) -0.0124(17) -0.0045(16)
C33 0.047(2) 0.0350(19) 0.0247(17) -0.0051(14) -0.0067(15) -0.0002(16)
C34 0.0338(18) 0.0293(17) 0.0282(17) -0.0047(13) -0.0054(14) -0.0003(14)
Cl35 0.0565(6) 0.0642(7) 0.0336(5) -0.0219(5) -0.0034(4) -0.0066(5)
C36 0.0231(15) 0.0294(17) 0.0316(17) -0.0066(13) -0.0056(13) 0.0047(13)
C37 0.0284(17) 0.0290(17) 0.0370(18) -0.0095(14) -0.0060(14) 0.0011(13)
C38 0.0285(17) 0.042(2) 0.0353(19) -0.0160(16) -0.0094(14) 0.0077(15)
Cl39 0.0519(6) 0.0568(6) 0.0471(5) -0.0292(5) -0.0187(5) 0.0117(5)
C40 0.0318(18) 0.052(2) 0.0302(18) -0.0073(16) -0.0079(15) 0.0079(16)
C41 0.0326(18) 0.0325(18) 0.0338(18) 0.0009(15) -0.0034(14) 0.0042(14)
C42 0.0348(18) 0.0295(17) 0.0303(17) -0.0068(14) -0.0052(14) 0.0025(14)
Cl43 0.0633(7) 0.0432(5) 0.0405(5) 0.0096(4) -0.0093(5) -0.0077(5)
C44 0.0311(17) 0.0237(16) 0.0368(18) -0.0063(13) -0.0092(14) -0.0033(13)
C45 0.0288(17) 0.0282(17) 0.042(2) -0.0066(15) -0.0100(15) -0.0023(13)
C46 0.0302(18) 0.0321(19) 0.060(2) -0.0144(17) -0.0164(17) 0.0044(15)
Cl47 0.0406(6) 0.0446(6) 0.0881(9) -0.0166(6) -0.0113(6) 0.0152(5)
C48 0.051(2) 0.0271(18) 0.059(3) -0.0021(17) -0.025(2) -0.0002(17)
C49 0.052(2) 0.033(2) 0.046(2) 0.0013(17) -0.0164(19) -0.0090(17)
C50 0.0368(19) 0.0301(18) 0.041(2) -0.0056(15) -0.0059(16) 0.0004(15)
Cl51 0.0819(9) 0.0534(7) 0.0560(7) 0.0187(6) -0.0052(6) -0.0066(6)
Fe101 0.0286(2) 0.0324(3) 0.0318(3) -0.0102(2) -0.0060(2) -0.0020(2)
C110 0.045(2) 0.042(2) 0.035(2) -0.0065(16) -0.0011(16) -0.0089(17)
C111 0.045(2) 0.049(2) 0.0324(19) -0.0142(17) -0.0019(16) -0.0080(18)
C112 0.053(3) 0.071(3) 0.038(2) -0.018(2) -0.0105(19) -0.016(2)
C113 0.044(2) 0.075(3) 0.042(2) -0.006(2) -0.0180(19) 0.006(2)
C114 0.063(3) 0.037(2) 0.042(2) -0.0019(17) -0.013(2) 0.0069(19)
B115 0.035(2) 0.0301(19) 0.033(2) -0.0137(16) -0.0022(16) -0.0016(16)
N116 0.0340(16) 0.0409(18) 0.0369(17) -0.0058(14) -0.0076(13) 0.0018(13)
C117 0.038(2) 0.066(3) 0.049(2) -0.017(2) -0.0151(18) -0.003(2)
C118 0.049(3) 0.047(3) 0.073(3) -0.002(2) -0.013(2) 0.012(2)
Cl119 0.0314(4) 0.0395(5) 0.0404(5) -0.0081(4) -0.0095(4) -0.0099(3)
C120 0.0256(16) 0.0302(16) 0.0279(16) -0.0095(13) -0.0031(13) -0.0051(13)
C121 0.0352(18) 0.0257(16) 0.0279(16) -0.0052(13) -0.0014(14) -0.0105(13)
C122 0.0396(19) 0.0215(15) 0.0251(16) -0.0007(12) -0.0076(14) -0.0026(13)
Cl123 0.0595(6) 0.0285(4) 0.0370(5) 0.0048(4) -0.0179(4) -0.0067(4)
C124 0.0326(17) 0.0248(16) 0.0300(17) -0.0056(13) -0.0095(14) -0.0037(13)
C125 0.0271(16) 0.0221(15) 0.0296(16) -0.0057(12) -0.0055(13) -0.0028(12)
C126 0.0303(17) 0.0249(16) 0.0286(16) -0.0040(13) -0.0062(13) -0.0031(13)
B127 0.0276(18) 0.0229(17) 0.0277(18) -0.0046(14) -0.0059(14) -0.0053(14)
C128 0.0239(15) 0.0222(15) 0.0305(16) -0.0034(12) -0.0054(12) -0.0073(12)
C129 0.0293(16) 0.0246(15) 0.0292(16) -0.0045(13) -0.0058(13) -0.0038(13)
C130 0.0298(17) 0.0297(17) 0.0310(17) -0.0024(13) -0.0116(14) -0.0001(13)
Cl131 0.0462(5) 0.0432(5) 0.0421(5) -0.0068(4) -0.0206(4) 0.0128(4)
C132 0.0268(16) 0.0292(17) 0.0342(18) -0.0048(14) -0.0046(14) -0.0001(13)
C133 0.0311(17) 0.0308(17) 0.0261(16) -0.0062(13) -0.0018(13) -0.0073(13)
C134 0.0280(16) 0.0275(16) 0.0274(16) -0.0015(13) -0.0050(13) -0.0057(13)
Cl135 0.0444(5) 0.0436(5) 0.0289(4) -0.0099(4) -0.0002(4) 0.0000(4)
C136 0.0253(15) 0.0217(15) 0.0310(16) -0.0047(12) -0.0067(13) 0.0012(12)
C137 0.0247(16) 0.0286(17) 0.0381(18) -0.0099(14) -0.0041(14) -0.0006(13)
C138 0.0273(17) 0.043(2) 0.043(2) -0.0189(17) -0.0081(15) 0.0012(15)
Cl139 0.0476(6) 0.0731(8) 0.0641(7) -0.0445(6) -0.0070(5) -0.0098(5)
C140 0.0339(19) 0.046(2) 0.0333(19) -0.0101(16) -0.0047(15) 0.0085(16)
C141 0.0297(18) 0.0340(18) 0.0350(19) -0.0017(15) 0.0008(14) 0.0013(14)
C142 0.0297(17) 0.0269(16) 0.0372(19) -0.0079(14) -0.0038(14) -0.0007(13)
Cl143 0.0571(6) 0.0414(5) 0.0487(6) 0.0069(4) 0.0132(5) -0.0058(5)
C144 0.0276(16) 0.0232(15) 0.0289(16) -0.0008(12) -0.0059(13) -0.0041(12)
C145 0.0309(17) 0.0267(16) 0.0368(18) -0.0064(14) -0.0061(14) -0.0025(13)
C146 0.0284(17) 0.0276(17) 0.0396(19) -0.0027(14) -0.0068(14) 0.0038(13)
Cl147 0.0374(5) 0.0412(5) 0.0698(7) -0.0121(5) -0.0124(5) 0.0112(4)
C148 0.0298(18) 0.040(2) 0.0379(19) -0.0002(16) -0.0133(15) -0.0034(15)
C149 0.0372(19) 0.0340(19) 0.043(2) -0.0088(16) -0.0151(16) -0.0062(15)
C150 0.0297(17) 0.0253(16) 0.0405(19) -0.0070(14) -0.0112(14) -0.0008(13)
Cl151 0.0545(6) 0.0475(6) 0.0934(9) -0.0273(6) -0.0401(6) -0.0037(5)
P102 0.019(3) 0.028(3) 0.028(3) -0.020(2) -0.004(2) 0.001(2)
C103 0.034(5) 0.030(5) 0.033(5) -0.019(4) -0.009(4) 0.000(4)
C104 0.027(4) 0.046(6) 0.042(5) -0.016(4) -0.001(4) 0.014(4)
C105 0.046(5) 0.043(5) 0.043(5) -0.014(4) 0.013(4) -0.002(4)
C106 0.041(4) 0.034(4) 0.049(4) -0.007(3) 0.006(4) -0.008(3)
P107 0.037(3) 0.032(3) 0.043(3) -0.014(2) -0.0035(19) -0.008(2)
C108 0.038(4) 0.054(6) 0.061(6) -0.027(5) -0.001(5) -0.006(4)
C109 0.050(5) 0.027(4) 0.057(6) -0.007(4) -0.007(5) -0.014(4)
P202 0.047(3) 0.036(3) 0.042(3) 0.000(2) -0.002(2) -0.004(2)
C203 0.053(6) 0.040(5) 0.063(6) -0.019(4) -0.007(5) 0.005(4)
C204 0.049(5) 0.048(5) 0.058(6) -0.009(4) -0.004(5) 0.000(4)
C205 0.049(4) 0.040(4) 0.036(4) -0.007(3) 0.006(3) -0.004(3)
C206 0.060(5) 0.045(4) 0.053(4) -0.012(3) 0.015(4) -0.016(4)
P207 0.036(2) 0.032(2) 0.050(2) -0.0104(17) -0.0001(16) -0.0100(16)
C208 0.040(5) 0.063(6) 0.082(7) -0.021(5) -0.004(5) -0.014(4)
C209 0.060(5) 0.034(4) 0.064(6) -0.008(4) -0.001(5) -0.005(3)

loop_
_atom_type_symbol
_atom_type_scat_dispersion_real
_atom_type_scat_dispersion_imag
_atom_type_scat_Cromer_Mann_a1
_atom_type_scat_Cromer_Mann_b1
_atom_type_scat_Cromer_Mann_a2
_atom_type_scat_Cromer_Mann_b2
_atom_type_scat_Cromer_Mann_a3
_atom_type_scat_Cromer_Mann_b3
_atom_type_scat_Cromer_Mann_a4
_atom_type_scat_Cromer_Mann_b4
_atom_type_scat_Cromer_Mann_c
_atom_type_scat_source
C 0.0033 0.0016 2.3100 20.8439 1.0200 10.2075 1.5886 0.5687 0.8650 51.6512 0.2156 'International Tables Vol C 4.2.6.8 and 6.1.1.4'
H 0.0000 0.0000 0.4930 10.5109 0.3229 26.1257 0.1402 3.1424 0.0408 57.7998 0.0030 'International Tables Vol C 4.2.6.8 and 6.1.1.4'
B 0.0013 0.0007 2.0545 23.2185 1.3326 1.0210 1.0979 60.3498 0.7068 0.1403 -0.1932 'International Tables Vol C 4.2.6.8 and 6.1.1.4'
N 0.0061 0.0033 12.2126 0.0057 3.1322 9.8933 2.0125 28.9975 1.1663 0.5826 -11.5290 'International Tables Vol C 4.2.6.8 and 6.1.1.4'
P 0.1023 0.0942 6.4345 1.9067 4.1791 27.1570 1.7800 0.5260 1.4908 68.1645 1.1149 'International Tables Vol C 4.2.6.8 and 6.1.1.4'
Cl 0.1484 0.1585 11.4604 0.0104 7.1964 1.1662 6.2556 18.5194 1.6455 47.7784 -9.5574 'International Tables Vol C 4.2.6.8 and 6.1.1.4'
Fe 0.3463 0.8444 11.7695 4.7611 7.3573 0.3072 3.5222 15.3535 2.3045 76.8805 1.0369 'International Tables Vol C 4.2.6.8 and 6.1.1.4'
F 0.0171 0.0103 3.5392 10.2825 2.6412 4.2944 1.5170 0.2615 1.0243 26.1476 0.2776 'International Tables Vol C 4.2.6.8 and 6.1.1.4'
O 0.0106 0.0060 3.0485 13.2771 2.2868 5.7011 1.5463 0.3239 0.8670 32.9089 0.2508 'International Tables Vol C 4.2.6.8 and 6.1.1.4'

loop_
_geom_angle_atom_site_label_1
_geom_angle_atom_site_label_2
_geom_angle_atom_site_label_3
_geom_angle
_geom_angle_publ_flag
P2 Fe1 P7 85.23(4) yes
P2 Fe1 C10 111.78(16) yes
P7 Fe1 C10 161.44(16) yes
P2 Fe1 C11 150.67(15) yes
P7 Fe1 C11 124.11(15) yes
C10 Fe1 C11 39.3(2) yes
P2 Fe1 C12 151.15(13) yes
P7 Fe1 C12 95.62(13) yes
C10 Fe1 C12 65.9(2) yes
C11 Fe1 C12 39.39(18) yes
P2 Fe1 C13 111.98(13) yes
P7 Fe1 C13 101.49(12) yes
C10 Fe1 C13 65.98(17) yes
C11 Fe1 C13 66.21(18) yes
C12 Fe1 C13 39.52(18) yes
P2 Fe1 C14 93.52(14) yes
P7 Fe1 C14 136.06(13) yes
C10 Fe1 C14 39.73(18) yes
C11 Fe1 C14 66.38(19) yes
C12 Fe1 C14 66.04(19) yes
P2 Fe1 B15 91.11(16) yes
P7 Fe1 B15 89.33(15) yes
C10 Fe1 B15 97.4(2) yes
C11 Fe1 B15 89.1(2) yes
C12 Fe1 B15 117.7(2) yes
C13 Fe1 C14 39.04(17) yes
C13 Fe1 B15 155.04(19) yes
C14 Fe1 B15 134.59(19) yes
Fe1 P2 C3 120.75(14) yes
Fe1 P2 C4 117.02(13) yes
C3 P2 C4 101.10(9) yes
Fe1 P2 C5 107.86(11) yes
C3 P2 C5 105.51(9) yes
C4 P2 C5 102.70(9) yes
P2 C3 H31 109.0 no
P2 C3 H32 108.9 no
H31 C3 H32 112.0 no
P2 C3 H33 106.4 no
H31 C3 H33 110.0 no
H32 C3 H33 110.4 no
P2 C4 H41 107.7 no
P2 C4 H42 108.7 no
H41 C4 H42 110.2 no
P2 C4 H43 109.1 no
H41 C4 H43 111.0 no
H42 C4 H43 110.1 no
P2 C5 C6 107.74(9) yes
P2 C5 H51 108.8 no
C6 C5 H51 109.0 no
P2 C5 H52 110.2 no
C6 C5 H52 110.2 no
H51 C5 H52 110.8 no
C5 C6 P7 110.22(9) yes
C5 C6 H62 108.3 no
P7 C6 H62 111.2 no
C5 C6 H61 109.6 no
P7 C6 H61 107.6 no
H62 C6 H61 109.9 no
C6 P7 Fe1 111.31(10) yes
C6 P7 C8 102.66(9) yes
Fe1 P7 C8 115.94(13) yes
C6 P7 C9 103.92(9) yes
Fe1 P7 C9 120.10(14) yes
C8 P7 C9 100.81(9) yes
P7 C8 H81 107.2 no
P7 C8 H83 110.5 no
H81 C8 H83 109.3 no
P7 C8 H82 110.1 no
H81 C8 H82 109.3 no
H83 C8 H82 110.5 no
P7 C9 H91 109.0 no
P7 C9 H92 109.6 no
H91 C9 H92 109.1 no
P7 C9 H93 108.1 no
H91 C9 H93 110.9 no
H92 C9 H93 110.1 no
Fe1 C10 C11 70.5(2) yes
Fe1 C10 C14 71.1(2) yes
C11 C10 C14 108.6(4) yes
Fe1 C10 H101 122.1 no
C11 C10 H101 125.5 no
C14 C10 H101 125.9 no
Fe1 C11 C10 70.2(2) yes
Fe1 C11 C12 70.1(2) yes
C10 C11 C12 107.6(4) yes
Fe1 C11 H111 126.2 no
C10 C11 H111 126.1 no
C12 C11 H111 126.3 no
Fe1 C12 C11 70.5(3) yes
Fe1 C12 C13 71.3(2) yes
C11 C12 C13 108.6(4) yes
Fe1 C12 H121 123.4 no
C11 C12 H121 125.6 no
C13 C12 H121 125.8 no
Fe1 C13 C12 69.2(2) yes
Fe1 C13 C14 70.5(2) yes
C12 C13 C14 107.8(4) yes
Fe1 C13 H131 126.2 no
C12 C13 H131 126.1 no
C14 C13 H131 126.1 no
Fe1 C14 C10 69.2(2) yes
Fe1 C14 C13 70.5(2) yes
C10 C14 C13 107.3(4) yes
Fe1 C14 H141 124.6 no
C10 C14 H141 126.5 no
C13 C14 H141 126.2 no
Fe1 B15 N16 176.0(4) yes
B15 N16 C17 122.8(4) yes
B15 N16 C18 122.5(5) yes
C17 N16 C18 114.7(4) yes
N16 C17 H172 111.3 no
N16 C17 H171 111.3 no
H172 C17 H171 107.4 no
N16 C17 H173 111.0 no
H172 C17 H173 108.2 no
H171 C17 H173 107.5 no
N16 C18 H182 110.4 no
N16 C18 H181 108.3 no
H182 C18 H181 108.5 no
N16 C18 H183 109.8 no
H182 C18 H183 110.2 no
H181 C18 H183 109.6 no
Cl19 C20 C21 118.1(3) yes
Cl19 C20 C26 119.8(3) yes
C21 C20 C26 122.1(3) yes
C20 C21 C22 116.9(3) yes
C20 C21 H211 121.8 no
C22 C21 H211 121.3 no
C21 C22 Cl23 118.5(3) yes
C21 C22 C24 122.3(3) yes
Cl23 C22 C24 119.2(3) yes
C22 C24 C31 121.1(3) yes
C22 C24 H241 119.5 no
C31 C24 H241 119.4 no
C20 C26 C31 121.5(3) yes
C20 C26 H261 120.6 no
C31 C26 H261 118.0 no
C28 B27 C31 112.4(3) yes
C28 B27 C36 112.8(3) yes
C31 B27 C36 104.5(3) yes
C28 B27 C44 103.1(3) yes
C31 B27 C44 112.1(3) yes
C36 B27 C44 112.2(3) yes
B27 C28 C29 120.7(3) yes
B27 C28 C34 122.5(3) yes
C29 C28 C34 116.6(3) yes
C28 C29 C30 120.7(3) yes
C28 C29 H291 120.1 no
C30 C29 H291 119.2 no
C29 C30 Cl31 119.8(3) yes
C29 C30 C32 123.0(4) yes
Cl31 C30 C32 117.2(3) yes
B27 C31 C26 121.1(3) yes
B27 C31 C24 122.2(3) yes
C26 C31 C24 116.2(3) yes
C30 C32 C33 116.5(4) yes
C30 C32 H321 121.0 no
C33 C32 H321 122.4 no
C32 C33 C34 122.4(3) yes
C32 C33 Cl35 117.3(3) yes
C34 C33 Cl35 120.2(3) yes
C28 C34 C33 120.8(3) yes
C28 C34 H341 119.9 no
C33 C34 H341 119.2 no
B27 C36 C37 120.6(3) yes
B27 C36 C42 123.3(3) yes
C37 C36 C42 115.7(3) yes
C36 C37 C38 121.6(3) yes
C36 C37 H371 119.9 no
C38 C37 H371 118.5 no
C37 C38 Cl39 119.2(3) yes
C37 C38 C40 122.3(3) yes
Cl39 C38 C40 118.6(3) yes
C38 C40 C41 116.1(3) yes
C38 C40 H401 121.7 no
C41 C40 H401 122.2 no
C40 C41 C42 123.1(4) yes
C40 C41 Cl43 118.2(3) yes
C42 C41 Cl43 118.8(3) yes
C36 C42 C41 121.3(3) yes
C36 C42 H421 120.0 no
C41 C42 H421 118.7 no
B27 C44 C45 122.4(3) yes
B27 C44 C50 120.8(3) yes
C45 C44 C50 116.6(3) yes
C44 C45 C46 120.8(4) yes
C44 C45 H451 119.7 no
C46 C45 H451 119.5 no
C45 C46 Cl47 119.0(3) yes
C45 C46 C48 122.9(4) yes
Cl47 C46 C48 118.1(3) yes
C46 C48 C49 116.5(4) yes
C46 C48 H481 122.7 no
C49 C48 H481 120.8 no
C48 C49 C50 121.9(4) yes
C48 C49 Cl51 118.3(3) yes
C50 C49 Cl51 119.8(3) yes
C44 C50 C49 121.3(4) yes
C44 C50 H501 119.3 no
C49 C50 H501 119.3 no
C110 Fe101 C111 39.40(16) yes
C110 Fe101 C112 66.04(18) yes
C111 Fe101 C112 39.24(17) yes
C110 Fe101 C113 65.92(18) yes
C111 Fe101 C113 66.02(18) yes
C112 Fe101 C113 39.6(2) yes
C110 Fe101 C114 39.46(17) yes
C111 Fe101 C114 66.11(17) yes
C112 Fe101 C114 66.1(2) yes
C113 Fe101 C114 39.1(2) yes
C110 Fe101 B115 91.79(18) yes
C111 Fe101 B115 93.61(17) yes
C112 Fe101 B115 127.65(19) yes
C113 Fe101 B115 157.08(19) yes
C114 Fe101 B115 124.31(19) yes
C110 Fe101 P102 119.27(18) yes
C111 Fe101 P102 158.58(18) yes
C112 Fe101 P102 144.0(2) yes
C113 Fe101 P102 106.8(2) yes
C114 Fe101 P102 95.3(2) yes
C110 Fe101 P107 154.7(2) yes
C111 Fe101 P107 115.3(2) yes
C112 Fe101 P107 93.2(2) yes
C113 Fe101 P107 107.7(2) yes
C114 Fe101 P107 145.6(2) yes
B115 Fe101 P102 88.3(2) yes
B115 Fe101 P107 90.1(2) yes
P102 Fe101 P107 86.0(2) yes
C110 Fe101 C111 39.40(16) yes
C110 Fe101 C112 66.04(18) yes
C111 Fe101 C112 39.24(17) yes
C110 Fe101 C113 65.92(18) yes
C111 Fe101 C113 66.02(18) yes
C112 Fe101 C113 39.6(2) yes
C110 Fe101 C114 39.46(17) yes
C111 Fe101 C114 66.11(17) yes
C112 Fe101 C114 66.1(2) yes
C113 Fe101 C114 39.1(2) yes
C110 Fe101 B115 91.79(18) yes
C111 Fe101 B115 93.61(17) yes
C112 Fe101 B115 127.65(19) yes
C113 Fe101 B115 157.08(19) yes
C114 Fe101 B115 124.31(19) yes
C110 Fe101 P202 118.29(19) yes
C111 Fe101 P202 157.57(19) yes
C112 Fe101 P202 143.6(2) yes
C113 Fe101 P202 106.1(2) yes
C114 Fe101 P202 94.3(2) yes
C110 Fe101 P207 156.20(19) yes
C111 Fe101 P207 116.81(19) yes
C112 Fe101 P207 94.0(2) yes
C113 Fe101 P207 107.6(2) yes
C114 Fe101 P207 145.1(2) yes
B115 Fe101 P202 88.8(2) yes
B115 Fe101 P207 90.6(2) yes
P202 Fe101 P207 85.4(2) yes
Fe101 C110 C111 70.4(2) yes
Fe101 C110 C114 70.1(2) yes
C111 C110 C114 107.8(4) yes
Fe101 C110 H1101 124.1 no
C111 C110 H1101 125.1 no
C114 C110 H1101 127.1 no
Fe101 C111 C110 70.2(2) yes
Fe101 C111 C112 70.1(2) yes
C110 C111 C112 108.0(4) yes
Fe101 C111 H1111 125.4 no
C110 C111 H1111 125.2 no
C112 C111 H1111 126.8 no
Fe101 C112 C111 70.7(2) yes
Fe101 C112 C113 70.5(2) yes
C111 C112 C113 108.0(4) yes
Fe101 C112 H1121 125.7 no
C111 C112 H1121 126.0 no
C113 C112 H1121 126.0 no
Fe101 C113 C112 69.9(3) yes
Fe101 C113 C114 70.1(2) yes
C112 C113 C114 107.8(4) yes
Fe101 C113 H1131 125.0 no
C112 C113 H1131 125.2 no
C114 C113 H1131 126.9 no
Fe101 C114 C110 70.5(2) yes
Fe101 C114 C113 70.8(3) yes
C110 C114 C113 108.3(4) yes
Fe101 C114 H1141 124.7 no
C110 C114 H1141 126.7 no
C113 C114 H1141 125.0 no
Fe101 B115 N116 175.0(3) yes
B115 N116 C117 121.4(3) yes
B115 N116 C118 124.4(4) yes
C117 N116 C118 114.1(4) yes
N116 C117 H1171 110.2 no
N116 C117 H1173 108.8 no
H1171 C117 H1173 109.9 no
N116 C117 H1172 108.5 no
H1171 C117 H1172 110.2 no
H1173 C117 H1172 109.2 no
N116 C118 H1181 109.5 no
N116 C118 H1183 106.2 no
H1181 C118 H1183 111.1 no
N116 C118 H1182 109.8 no
H1181 C118 H1182 109.3 no
H1183 C118 H1182 110.9 no
Cl119 C120 C121 118.5(3) yes
Cl119 C120 C126 119.8(3) yes
C121 C120 C126 121.6(3) yes
C120 C121 C122 117.0(3) yes
C120 C121 H1211 122.7 no
C122 C121 H1211 120.2 no
C121 C122 Cl123 118.3(3) yes
C121 C122 C124 122.5(3) yes
Cl123 C122 C124 119.2(3) yes
C122 C124 C125 120.9(3) yes
C122 C124 H1241 120.0 no
C125 C124 H1241 119.1 no
C124 C125 C126 116.5(3) yes
C124 C125 B127 124.3(3) yes
C126 C125 B127 119.1(3) yes
C125 C126 C120 121.4(3) yes
C125 C126 H1261 120.2 no
C120 C126 H1261 118.4 no
C125 B127 C128 105.3(3) yes
C125 B127 C136 110.6(3) yes
C128 B127 C136 110.5(3) yes
C125 B127 C144 112.4(3) yes
C128 B127 C144 113.1(3) yes
C136 B127 C144 105.1(3) yes
B127 C128 C129 122.2(3) yes
B127 C128 C134 121.0(3) yes
C129 C128 C134 116.6(3) yes
C128 C129 C130 121.3(3) yes
C128 C129 H1291 119.9 no
C130 C129 H1291 118.8 no
C129 C130 Cl131 119.0(3) yes
C129 C130 C132 122.5(3) yes
Cl131 C130 C132 118.5(3) yes
C130 C132 C133 116.2(3) yes
C130 C132 H1321 122.4 no
C133 C132 H1321 121.4 no
C132 C133 C134 122.7(3) yes
C132 C133 Cl135 118.0(3) yes
C134 C133 Cl135 119.2(3) yes
C128 C134 C133 120.8(3) yes
C128 C134 H1341 119.3 no
C133 C134 H1341 119.9 no
B127 C136 C137 125.1(3) yes
B127 C136 C142 119.0(3) yes
C137 C136 C142 115.9(3) yes
C136 C137 C138 121.3(3) yes
C136 C137 H1371 119.7 no
C138 C137 H1371 118.9 no
C137 C138 Cl139 118.6(3) yes
C137 C138 C140 122.7(4) yes
Cl139 C138 C140 118.7(3) yes
C138 C140 C141 116.5(4) yes
C138 C140 H1401 121.5 no
C141 C140 H1401 121.9 no
C140 C141 C142 122.4(3) yes
C140 C141 Cl143 119.0(3) yes
C142 C141 Cl143 118.6(3) yes
C136 C142 C141 121.2(3) yes
C136 C142 H1421 118.8 no
C141 C142 H1421 120.0 no
B127 C144 C145 119.0(3) yes
B127 C144 C150 124.6(3) yes
C145 C144 C150 116.2(3) yes
C144 C145 C146 121.3(3) yes
C144 C145 H1451 119.5 no
C146 C145 H1451 119.2 no
C145 C146 Cl147 118.9(3) yes
C145 C146 C148 122.5(3) yes
Cl147 C146 C148 118.5(3) yes
C146 C148 C149 116.4(3) yes
C146 C148 H1481 122.2 no
C149 C148 H1481 121.4 no
C148 C149 C150 122.9(3) yes
C148 C149 Cl151 118.5(3) yes
C150 C149 Cl151 118.6(3) yes
C144 C150 C149 120.7(3) yes
C144 C150 H1501 119.7 no
C149 C150 H1501 119.6 no
F301 C302 C303 117.50(10) yes
F301 C302 C307 122.50(11) yes
C303 C302 C307 119.99(4) yes
C302 C303 C304 120.00(4) yes
C302 C303 H3031 121.3 no
C304 C303 H3031 118.7 no
C303 C304 C305 120.00(4) yes
C303 C304 H3041 121.7 no
C305 C304 H3041 118.3 no
C304 C305 C306 120.00(4) yes
C304 C305 H3051 120.9 no
C306 C305 H3051 119.1 no
C305 C306 C307 119.99(4) yes
C305 C306 H3061 121.4 no
C307 C306 H3061 118.5 no
C306 C307 C302 119.98(4) yes
C306 C307 H3071 121.6 no
C302 C307 H3071 118.3 no
F401 C402 C403 117.52(10) yes
F401 C402 C407 122.39(12) yes
C403 C402 C407 120.00(4) yes
C402 C403 C404 119.99(4) yes
C402 C403 H4031 118.2 no
C404 C403 H4031 121.2 no
C403 C404 C405 119.99(4) yes
C403 C404 H4041 118.1 no
C405 C404 H4041 119.3 no
C404 C405 C406 119.99(4) yes
C404 C405 H4051 120.3 no
C406 C405 H4051 119.2 no
C405 C406 C407 119.99(4) yes
C405 C406 H4061 118.0 no
C407 C406 H4061 121.3 no
C406 C407 C402 119.99(4) yes
C406 C407 H4071 118.3 no
C402 C407 H4071 120.2 no
F501 C502 C503 117.52(10) yes
F501 C502 C507 122.44(11) yes
C503 C502 C507 120.00(4) yes
C502 C503 C504 119.98(4) yes
C502 C503 H5031 117.7 no
C504 C503 H5031 122.3 no
C503 C504 C505 119.99(4) yes
C503 C504 H5041 119.6 no
C505 C504 H5041 120.4 no
C504 C505 C506 120.00(4) yes
C504 C505 H5051 119.6 no
C506 C505 H5051 120.4 no
C505 C506 C507 120.00(4) yes
C505 C506 H5061 120.8 no
C507 C506 H5061 119.2 no
C502 C507 C506 120.00(4) yes
C502 C507 H5071 122.3 no
C506 C507 H5071 117.7 no
Fe101 P102 C103 119.7(5) yes
Fe101 P102 C104 115.3(5) yes
C103 P102 C104 101.08(10) yes
Fe101 P102 C105 110.8(3) yes
C103 P102 C105 105.31(10) yes
C104 P102 C105 102.76(10) yes
P102 C103 H1031 109.1 no
P102 C103 H1032 110.2 no
H1031 C103 H1032 108.8 no
P102 C103 H1033 110.1 no
H1031 C103 H1033 109.1 no
H1032 C103 H1033 109.6 no
P102 C104 H1041 109.4 no
P102 C104 H1042 107.0 no
H1041 C104 H1042 110.5 no
P102 C104 H1043 108.1 no
H1041 C104 H1043 111.7 no
H1042 C104 H1043 110.0 no
P102 C105 C106 107.71(10) yes
P102 C105 H1052 109.1 no
C106 C105 H1052 109.8 no
P102 C105 H1051 109.4 no
C106 C105 H1051 110.3 no
H1052 C105 H1051 110.5 no
C105 C106 P107 109.98(10) yes
C105 C106 H1061 109.3 no
P107 C106 H1061 108.7 no
C105 C106 H1062 109.6 no
P107 C106 H1062 109.9 no
H1061 C106 H1062 109.4 no
C106 P107 Fe101 107.6(4) yes
C106 P107 C108 102.67(10) yes
Fe101 P107 C108 120.3(5) yes
C106 P107 C109 104.08(10) yes
Fe101 P107 C109 119.1(5) yes
C108 P107 C109 100.85(10) yes
P107 C108 H1082 107.1 no
P107 C108 H1081 108.7 no
H1082 C108 H1081 111.4 no
P107 C108 H1083 107.0 no
H1082 C108 H1083 111.8 no
H1081 C108 H1083 110.6 no
P107 C109 H1092 109.3 no
P107 C109 H1091 110.6 no
H1092 C109 H1091 108.6 no
P107 C109 H1093 109.6 no
H1092 C109 H1093 109.1 no
H1091 C109 H1093 109.8 no
Fe101 P202 C203 121.7(6) yes
Fe101 P202 C204 116.4(6) yes
C203 P202 C204 101.09(10) yes
Fe101 P202 C205 107.6(4) yes
C203 P202 C205 105.33(10) yes
C204 P202 C205 102.73(10) yes
P202 C203 H2032 109.8 no
P202 C203 H2031 108.4 no
H2032 C203 H2031 110.6 no
P202 C203 H2033 108.3 no
H2032 C203 H2033 110.1 no
H2031 C203 H2033 109.7 no
P202 C204 H2041 107.5 no
P202 C204 H2043 106.8 no
H2041 C204 H2043 111.0 no
P202 C204 H2042 108.5 no
H2041 C204 H2042 111.4 no
H2043 C204 H2042 111.4 no
P202 C205 C206 107.65(10) yes
P202 C205 H2051 110.1 no
C206 C205 H2051 110.3 no
P202 C205 H2052 109.6 no
C206 C205 H2052 109.2 no
H2051 C205 H2052 110.0 no
C205 C206 P207 109.96(10) yes
C205 C206 H2061 108.7 no
P207 C206 H2061 107.5 no
C205 C206 H2062 110.9 no
P207 C206 H2062 110.0 no
H2061 C206 H2062 109.7 no
C206 P207 Fe101 110.0(3) yes
C206 P207 C208 102.71(10) yes
Fe101 P207 C208 116.2(4) yes
C206 P207 C209 104.02(10) yes
Fe101 P207 C209 120.9(4) yes
C208 P207 C209 100.86(10) yes
P207 C208 H2082 107.7 no
P207 C208 H2081 109.3 no
H2082 C208 H2081 110.0 no
P207 C208 H2083 108.3 no
H2082 C208 H2083 110.5 no
H2081 C208 H2083 110.9 no
P207 C209 H2092 110.2 no
P207 C209 H2091 110.3 no
H2092 C209 H2091 109.4 no
P207 C209 H2093 108.9 no
H2092 C209 H2093 108.9 no
H2091 C209 H2093 109.0 no

loop_
_geom_bond_atom_site_label_1
_geom_bond_atom_site_label_2
_geom_bond_distance
_geom_bond_publ_flag
Fe1 P2 2.1612(11) yes
Fe1 P7 2.1548(11) yes
Fe1 C10 2.089(4) yes
Fe1 C11 2.092(4) yes
Fe1 C12 2.087(4) yes
Fe1 C13 2.115(4) yes
Fe1 C14 2.115(4) yes
Fe1 B15 1.803(5) yes
P2 C3 1.823(4) yes
P2 C4 1.826(4) yes
P2 C5 1.834(3) yes
C3 H31 0.952 no
C3 H32 0.953 no
C3 H33 0.972 no
C4 H41 0.964 no
C4 H42 0.980 no
C4 H43 0.963 no
C5 C6 1.536(4) yes
C5 H51 0.974 no
C5 H52 0.982 no
C6 P7 1.857(4) yes
C6 H62 0.972 no
C6 H61 0.981 no
P7 C8 1.830(4) yes
P7 C9 1.821(4) yes
C8 H81 0.970 no
C8 H83 0.969 no
C8 H82 0.978 no
C9 H91 0.975 no
C9 H92 0.968 no
C9 H93 0.983 no
C10 C11 1.407(7) yes
C10 C14 1.429(6) yes
C10 H101 0.988 no
C11 C12 1.408(7) yes
C11 H111 0.990 no
C12 C13 1.421(6) yes
C12 H121 0.991 no
C13 C14 1.414(6) yes
C13 H131 0.990 no
C14 H141 0.970 no
B15 N16 1.353(6) yes
N16 C17 1.465(7) yes
N16 C18 1.463(7) yes
C17 H172 0.972 no
C17 H171 0.973 no
C17 H173 0.971 no
C18 H182 0.962 no
C18 H181 0.976 no
C18 H183 0.971 no
Cl19 C20 1.744(4) yes
C20 C21 1.378(5) yes
C20 C26 1.389(5) yes
C21 C22 1.383(5) yes
C21 H211 0.948 no
C22 Cl23 1.750(4) yes
C22 C24 1.394(5) yes
C24 C31 1.401(5) yes
C24 H241 0.941 no
C26 C31 1.406(5) yes
C26 H261 0.938 no
B27 C28 1.653(5) yes
B27 C31 1.640(5) yes
B27 C36 1.636(5) yes
B27 C44 1.645(5) yes
C28 C29 1.400(5) yes
C28 C34 1.407(5) yes
C29 C30 1.391(5) yes
C29 H291 0.951 no
C30 Cl31 1.739(4) yes
C30 C32 1.376(6) yes
C32 C33 1.376(6) yes
C32 H321 0.942 no
C33 C34 1.396(5) yes
C33 Cl35 1.751(4) yes
C34 H341 0.963 no
C36 C37 1.405(5) yes
C36 C42 1.408(5) yes
C37 C38 1.393(5) yes
C37 H371 0.932 no
C38 Cl39 1.745(4) yes
C38 C40 1.386(6) yes
C40 C41 1.382(6) yes
C40 H401 0.941 no
C41 C42 1.382(5) yes
C41 Cl43 1.756(4) yes
C42 H421 0.940 no
C44 C45 1.404(5) yes
C44 C50 1.400(5) yes
C45 C46 1.381(5) yes
C45 H451 0.946 no
C46 Cl47 1.756(4) yes
C46 C48 1.378(6) yes
C48 C49 1.392(6) yes
C48 H481 0.923 no
C49 C50 1.385(5) yes
C49 Cl51 1.748(4) yes
C50 H501 0.932 no
Fe101 C110 2.096(4) yes
Fe101 C111 2.099(4) yes
Fe101 C112 2.092(4) yes
Fe101 C113 2.101(4) yes
Fe101 C114 2.091(4) yes
Fe101 B115 1.810(4) yes
Fe101 P102 2.165(5) yes
Fe101 P107 2.082(6) yes
Fe101 C110 2.096(4) yes
Fe101 C111 2.099(4) yes
Fe101 C112 2.092(4) yes
Fe101 C113 2.101(4) yes
Fe101 C114 2.091(4) yes
Fe101 B115 1.810(4) yes
Fe101 P202 2.136(6) yes
Fe101 P207 2.217(6) yes
C110 C111 1.414(6) yes
C110 C114 1.414(6) yes
C110 H1101 1.009 no
C111 C112 1.407(6) yes
C111 H1111 1.001 no
C112 C113 1.421(7) yes
C112 H1121 0.991 no
C113 C114 1.403(7) yes
C113 H1131 0.975 no
C114 H1141 0.993 no
B115 N116 1.361(5) yes
N116 C117 1.467(5) yes
N116 C118 1.466(5) yes
C117 H1171 0.981 no
C117 H1173 0.984 no
C117 H1172 0.963 no
C118 H1181 0.984 no
C118 H1183 0.997 no
C118 H1182 0.986 no
Cl119 C120 1.748(3) yes
C120 C121 1.384(5) yes
C120 C126 1.390(5) yes
C121 C122 1.381(5) yes
C121 H1211 0.923 no
C122 Cl123 1.748(3) yes
C122 C124 1.387(5) yes
C124 C125 1.399(5) yes
C124 H1241 0.926 no
C125 C126 1.407(5) yes
C125 B127 1.646(5) yes
C126 H1261 0.958 no
B127 C128 1.640(5) yes
B127 C136 1.638(5) yes
B127 C144 1.643(5) yes
C128 C129 1.398(5) yes
C128 C134 1.413(5) yes
C129 C130 1.389(5) yes
C129 H1291 0.929 no
C130 Cl131 1.745(3) yes
C130 C132 1.387(5) yes
C132 C133 1.391(5) yes
C132 H1321 0.934 no
C133 C134 1.385(5) yes
C133 Cl135 1.751(3) yes
C134 H1341 0.955 no
C136 C137 1.406(5) yes
C136 C142 1.402(5) yes
C137 C138 1.381(5) yes
C137 H1371 0.938 no
C138 Cl139 1.757(4) yes
C138 C140 1.374(6) yes
C140 C141 1.380(6) yes
C140 H1401 0.932 no
C141 C142 1.389(5) yes
C141 Cl143 1.745(4) yes
C142 H1421 0.944 no
C144 C145 1.406(5) yes
C144 C150 1.405(5) yes
C145 C146 1.388(5) yes
C145 H1451 0.941 no
C146 Cl147 1.750(4) yes
C146 C148 1.379(5) yes
C148 C149 1.379(5) yes
C148 H1481 0.931 no
C149 C150 1.394(5) yes
C149 Cl151 1.750(4) yes
C150 H1501 0.959 no
F301 C302 1.313(8) yes
C302 C303 1.385(3) yes
C302 C307 1.382(3) yes
C303 C304 1.385(3) yes
C303 H3031 0.928 no
C304 C305 1.383(3) yes
C304 H3041 0.930 no
C305 C306 1.385(3) yes
C305 H3051 0.932 no
C306 C307 1.386(3) yes
C306 H3061 0.929 no
C307 H3071 0.923 no
F401 C402 1.297(9) yes
C402 C403 1.385(3) yes
C402 C407 1.385(3) yes
C403 C404 1.386(3) yes
C403 H4031 0.937 no
C404 C405 1.385(3) yes
C404 H4041 0.940 no
C405 C406 1.386(3) yes
C405 H4051 0.938 no
C406 C407 1.385(3) yes
C406 H4061 0.927 no
C407 H4071 0.924 no
F501 C502 1.320(7) yes
C502 C503 1.384(3) yes
C502 C507 1.391(3) yes
C503 C504 1.390(3) yes
C503 H5031 0.910 no
C504 C505 1.390(3) yes
C504 H5041 0.942 no
C505 C506 1.385(3) yes
C505 H5051 0.916 no
C506 C507 1.389(3) yes
C506 H5061 0.914 no
C507 H5071 0.947 no
P102 C103 1.823(7) yes
P102 C104 1.836(8) yes
P102 C105 1.866(7) yes
C103 H1031 0.973 no
C103 H1032 0.968 no
C103 H1033 0.968 no
C104 H1041 0.965 no
C104 H1042 0.958 no
C104 H1043 0.965 no
C105 C106 1.528(7) yes
C105 H1052 0.976 no
C105 H1051 0.980 no
C106 P107 1.831(7) yes
C106 H1061 0.973 no
C106 H1062 0.981 no
P107 C108 1.823(8) yes
P107 C109 1.817(8) yes
C108 H1082 0.966 no
C108 H1081 0.963 no
C108 H1083 0.958 no
C109 H1092 0.959 no
C109 H1091 0.972 no
C109 H1093 0.975 no
P202 C203 1.815(8) yes
P202 C204 1.826(8) yes
P202 C205 1.850(7) yes
C203 H2032 0.981 no
C203 H2031 0.970 no
C203 H2033 0.970 no
C204 H2041 0.962 no
C204 H2043 0.964 no
C204 H2042 0.966 no
C205 C206 1.517(7) yes
C205 H2051 0.984 no
C205 H2052 0.979 no
C206 P207 1.833(7) yes
C206 H2061 0.979 no
C206 H2062 0.970 no
P207 C208 1.830(8) yes
P207 C209 1.806(7) yes
C208 H2082 0.964 no
C208 H2081 0.966 no
C208 H2083 0.957 no
C209 H2092 0.972 no
C209 H2091 0.969 no
C209 H2093 0.980 no

loop_
_geom_hbond_atom_site_label_D
_geom_hbond_atom_site_label_H
_geom_hbond_atom_site_label_A
_geom_hbond_site_symmetry_A
_geom_hbond_angle_DHA
_geom_hbond_distance_DH
_geom_hbond_distance_HA
_geom_hbond_distance_DA
_geom_hbond_publ_flag
C17 H172 C404 2_665 122 0.97 2.45 3.076(8) yes
C17 H172 C405 2_665 120 0.97 2.45 3.052(8) yes
C21 H211 C406 2_666 122 0.95 2.47 3.084(8) yes
C150 H1501 C134 . 123 0.96 2.57 3.195(8) yes
C306 H3061 C307 2_775 131 0.93 2.20 2.898(8) yes
C404 H4041 C302 . 129 0.94 1.80 2.501(8) yes
C404 H4041 C306 . 142 0.94 1.67 2.481(8) yes
C404 H4041 C307 . 152 0.94 1.75 2.619(8) yes
C406 H4061 C21 2_666 149 0.93 2.25 3.084(8) yes
C407 H4071 C402 2_765 126 0.92 1.63 2.301(8) yes
C407 H4071 C503 2_765 146 0.92 2.14 2.953(8) yes
C503 H5031 C407 2_765 145 0.91 2.16 2.953(8) yes
C305 H5061 C302 . 122 1.10 2.03 2.769(8) yes
C305 H5061 C303 . 133 1.10 1.51 2.397(8) yes
C304 H5061 C306 . 127 0.91 1.73 2.397(8) yes
C304 H5061 C307 . 128 0.91 2.11 2.769(8) yes
C305 H5061 C505 . 122 1.10 2.01 2.755(8) yes
